data_2311163
loop_
_publ_author_name
'Akkurt, Mehmet'
'El-Saghier, Ahmed M M'
'Younes, Sabry H. H.'
'Horton, Peter N.'
'Albayati, Mustafa R.'

_publ_section_title
;
 2-(4-Oxo-3-phenyl-1,3-thia-zolidin-2-yl-idene)propanedi-nitrile.
;
_journal_coeditor_code HG5329
_journal_issue 'Pt 8'
_journal_name_full 'Acta crystallographica. Section E, Structure reports online'
_journal_page_first o1313
_journal_paper_doi 10.1107/S1600536813018308
_journal_volume 69
_journal_year 2013
_chemical_formula_iupac 'C12 H7 N3 O S'
_chemical_formula_moiety 'C12 H7 N3 O S'
_chemical_formula_sum 'C12 H7 N3 O S'
_chemical_formula_weight 241.28
_chemical_name_systematic
;
2-(4-Oxo-3-phenyl-1,3-thiazolidin-2-ylidene)propanedinitrile
;
_space_group_IT_number 9
_space_group_name_Hall 'C -2yc'
_space_group_name_H-M_alt 'C 1 c 1'
_symmetry_cell_setting monoclinic
_symmetry_space_group_name_Hall 'C -2yc'
_symmetry_space_group_name_H-M 'C 1 c 1'
_atom_sites_solution_hydrogens geom
_cell_angle_alpha 90
_cell_angle_beta 103.927(11)
_cell_angle_gamma 90
_cell_formula_units_Z 4
_cell_length_a 16.979(9)
_cell_length_b 9.407(5)
_cell_length_c 7.034(4)
_cell_measurement_reflns_used 1540
_cell_measurement_temperature 100(2)
_cell_measurement_theta_max 29.9
_cell_measurement_theta_min 2.5
_cell_volume 1090.5(10)
_computing_cell_refinement
;
<i>CrystalClear-SM Expert</i> (Rigaku, 2012)
;
_computing_data_collection
;
<i>CrystalClear-SM Expert</i> (Rigaku, 2012)
;
_computing_data_reduction
;
<i>CrystalClear-SM Expert</i> (Rigaku, 2012)
;
_computing_molecular_graphics 'ORTEP-3 for Windows (Farrugia, 2012)'
_computing_publication_material 'WinGX (Farrugia, 2012) and PLATON (Spek, 2009)'
_computing_structure_refinement 'SHELXL97 (Sheldrick, 2008)'
_computing_structure_solution 'SHELXS97 (Sheldrick, 2008)'
_diffrn_ambient_temperature 100(2)
_diffrn_detector_area_resol_mean 28.5714
_diffrn_measured_fraction_theta_full 0.985
_diffrn_measured_fraction_theta_max 0.987
_diffrn_measurement_device 'four-circle \k diffractometer'
_diffrn_measurement_device_type 'Rigaku AFC12 (Right)'
_diffrn_measurement_method 'profile data from \w-scans'
_diffrn_radiation_type MoK\a
_diffrn_radiation_wavelength 0.71075
_diffrn_reflns_av_R_equivalents 0.0150
_diffrn_reflns_av_sigmaI/netI 0.0176
_diffrn_reflns_limit_h_max 21
_diffrn_reflns_limit_h_min -21
_diffrn_reflns_limit_k_max 11
_diffrn_reflns_limit_k_min -12
_diffrn_reflns_limit_l_max 9
_diffrn_reflns_limit_l_min -9
_diffrn_reflns_number 3632
_diffrn_reflns_reduction_process
;
;
_diffrn_reflns_theta_full 25.24
_diffrn_reflns_theta_max 27.48
_diffrn_reflns_theta_min 3.65
_exptl_absorpt_coefficient_mu 0.281
_exptl_absorpt_correction_T_max 1.000
_exptl_absorpt_correction_T_min 0.944
_exptl_absorpt_correction_type multi-scan
_exptl_absorpt_process_details
;
(<i>CrystalClear-SM Expert</i>; Rigaku, 2012)
;
_exptl_crystal_colour 'Pale Brown'
_exptl_crystal_density_diffrn 1.470
_exptl_crystal_density_method 'Not Measured'
_exptl_crystal_description Blade
_exptl_crystal_F_000 496
_exptl_crystal_size_max 0.240
_exptl_crystal_size_mid 0.120
_exptl_crystal_size_min 0.040
_refine_diff_density_max 0.190
_refine_diff_density_min -0.184
_refine_ls_abs_structure_details
;
Flack <i>x</i> parameter determined using 718 quotients [(I+)-(I-)]/[(I+)+(I-)]
(Parsons & Flack, 2004)
;
_refine_ls_abs_structure_Flack 0.03(3)
_refine_ls_extinction_method none
_refine_ls_goodness_of_fit_ref 1.075
_refine_ls_hydrogen_treatment constr
_refine_ls_matrix_type full
_refine_ls_number_parameters 154
_refine_ls_number_reflns 1986
_refine_ls_number_restraints 2
_refine_ls_restrained_S_all 1.075
_refine_ls_R_factor_all 0.0228
_refine_ls_R_factor_gt 0.0224
_refine_ls_shift/su_max 0.000
_refine_ls_shift/su_mean 0.000
_refine_ls_structure_factor_coef Fsqd
_refine_ls_weighting_details 'W=1/[\S^2^(Fo^2^)+(0.0377P)^2^+0.4177P] where P=(Fo^2^+2Fc^2^)/3'
_refine_ls_weighting_scheme calc
_refine_ls_wR_factor_gt 0.0606
_refine_ls_wR_factor_ref 0.0608
_reflns_number_gt 1955
_reflns_number_total 1986
_reflns_threshold_expression I>2\s(I)
_cod_data_source_file hg5329sup1.cif
_cod_data_source_block I
_cod_original_sg_symbol_H-M 'C c'
_cod_database_code 2311163

loop_
_symmetry_equiv_pos_site_id
_symmetry_equiv_pos_as_xyz
1 x,y,z
2 x,-y,1/2+z
3 1/2+x,1/2+y,z
4 1/2+x,1/2-y,1/2+z

loop_
_atom_site_aniso_label
_atom_site_aniso_U_11
_atom_site_aniso_U_22
_atom_site_aniso_U_33
_atom_site_aniso_U_12
_atom_site_aniso_U_13
_atom_site_aniso_U_23
S1 0.0091(2) 0.0180(2) 0.0189(2) 0.0011(2) 0.0041(2) -0.0031(2)
O1 0.0177(7) 0.0190(7) 0.0177(8) -0.0020(6) 0.0058(6) -0.0049(6)
N1 0.0093(8) 0.0128(7) 0.0142(8) 0.0004(6) 0.0032(6) -0.0010(6)
N2 0.0165(10) 0.0269(9) 0.0201(10) -0.0019(8) 0.0055(8) -0.0041(7)
N3 0.0170(9) 0.0251(9) 0.0210(10) -0.0010(8) 0.0052(8) -0.0074(8)
C1 0.0116(9) 0.0108(8) 0.0149(10) 0.0013(7) 0.0044(8) 0.0018(7)
C2 0.0126(9) 0.0115(8) 0.0166(9) 0.0007(7) 0.0024(8) 0.0016(7)
C3 0.0117(10) 0.0203(9) 0.0157(10) -0.0015(8) 0.0018(8) -0.0019(8)
C4 0.0113(10) 0.0132(8) 0.0161(10) 0.0013(7) 0.0034(8) -0.0010(7)
C5 0.0159(11) 0.0142(8) 0.0143(9) -0.0007(8) 0.0046(8) -0.0016(7)
C6 0.0109(9) 0.0150(9) 0.0173(10) -0.0017(8) 0.0002(8) -0.0018(7)
C7 0.0097(9) 0.0167(8) 0.0126(9) -0.0010(7) 0.0040(8) -0.0034(7)
C8 0.0158(10) 0.0183(9) 0.0136(10) 0.0013(8) 0.0046(8) -0.0003(7)
C9 0.0152(10) 0.0284(10) 0.0172(10) 0.0070(9) 0.0026(8) -0.0017(8)
C10 0.0108(9) 0.0389(12) 0.0162(10) 0.0003(9) 0.0044(8) -0.0052(9)
C11 0.0158(11) 0.0299(11) 0.0175(11) -0.0080(9) 0.0064(9) -0.0001(9)
C12 0.0141(10) 0.0176(9) 0.0145(10) -0.0015(8) 0.0008(9) 0.0005(7)

loop_
_atom_site_type_symbol
_atom_site_label
_atom_site_fract_x
_atom_site_fract_y
_atom_site_fract_z
_atom_site_U_iso_or_equiv
_atom_site_thermal_displace_type
_atom_site_calc_flag
_atom_site_refinement_flags
_atom_site_occupancy
S S1 0.14621(4) 0.73643(4) 0.22599(6) 0.01520(10) Uani d . 1.000
O O1 0.23305(9) 0.57530(15) -0.1843(2) 0.0179(4) Uani d . 1.000
N N1 0.27769(10) 0.68589(17) 0.1115(2) 0.0120(4) Uani d . 1.000
N N2 0.45449(12) 0.8278(2) 0.5329(3) 0.0210(6) Uani d . 1.000
N N3 0.22781(12) 0.91044(19) 0.6832(3) 0.0209(5) Uani d . 1.000
C C1 0.25143(14) 0.74325(18) 0.2647(3) 0.0122(5) Uani d . 1.000
C C2 0.21787(12) 0.6278(2) -0.0407(3) 0.0138(5) Uani d . 1.000
C C3 0.13519(12) 0.6388(2) 0.0001(3) 0.0162(6) Uani d . 1.000
C C4 0.29897(12) 0.8016(2) 0.4321(3) 0.0135(5) Uani d . 1.000
C C5 0.38554(13) 0.8131(2) 0.4803(3) 0.0146(5) Uani d . 1.000
C C6 0.25922(12) 0.8615(2) 0.5710(3) 0.0149(5) Uani d . 1.000
C C7 0.36194(12) 0.6787(2) 0.1046(3) 0.0128(5) Uani d . 1.000
C C8 0.40498(13) 0.5558(2) 0.1676(3) 0.0157(6) Uani d . 1.000
C C9 0.48583(13) 0.5491(2) 0.1579(3) 0.0205(6) Uani d . 1.000
C C10 0.52117(14) 0.6634(3) 0.0838(3) 0.0218(6) Uani d . 1.000
C C11 0.47629(14) 0.7848(3) 0.0200(3) 0.0207(6) Uani d . 1.000
C C12 0.39603(13) 0.7932(2) 0.0298(3) 0.0159(6) Uani d . 1.000
H H3A 0.11320 0.54270 0.01290 0.0190 Uiso c RU 1.000
H H3B 0.09750 0.68900 -0.10840 0.0190 Uiso c RU 1.000
H H8 0.38000 0.47790 0.21620 0.0190 Uiso c RU 1.000
H H9 0.51700 0.46640 0.20200 0.0250 Uiso c RU 1.000
H H10 0.57630 0.65810 0.07680 0.0260 Uiso c RU 1.000
H H11 0.50070 0.86240 -0.03050 0.0250 Uiso c RU 1.000
H H12 0.36490 0.87600 -0.01390 0.0190 Uiso c RU 1.000

loop_
_atom_type_symbol
_atom_type_description
_atom_type_scat_dispersion_real
_atom_type_scat_dispersion_imag
_atom_type_scat_source
C C 0.0033 0.0016 ' International Tables Vol C Tables 4.2.6.8 and 6.1.1.4'
H H 0.0000 0.0000 ' International Tables Vol C Tables 4.2.6.8 and 6.1.1.4'
N N 0.0061 0.0033 ' International Tables Vol C Tables 4.2.6.8 and 6.1.1.4'
O O 0.0106 0.0060 ' International Tables Vol C Tables 4.2.6.8 and 6.1.1.4'
S S 0.1246 0.1234 ' International Tables Vol C Tables 4.2.6.8 and 6.1.1.4'

loop_
_geom_angle_atom_site_label_1
_geom_angle_atom_site_label_2
_geom_angle_atom_site_label_3
_geom_angle
_geom_angle_publ_flag
C1 S1 C3 92.38(10) no
C1 N1 C2 116.22(18) no
C1 N1 C7 123.81(17) no
C2 N1 C7 119.93(16) no
S1 C1 N1 112.19(15) no
S1 C1 C4 121.22(17) no
N1 C1 C4 126.6(2) no
O1 C2 N1 122.62(19) no
O1 C2 C3 125.85(19) no
N1 C2 C3 111.53(17) no
S1 C3 C2 107.42(14) no
C1 C4 C5 126.3(2) no
C1 C4 C6 117.9(2) no
C5 C4 C6 115.80(18) no
N2 C5 C4 174.4(2) no
N3 C6 C4 179.4(2) no
N1 C7 C8 118.67(18) no
N1 C7 C12 118.95(18) no
C8 C7 C12 122.4(2) no
C7 C8 C9 118.27(18) no
C8 C9 C10 120.15(19) no
C9 C10 C11 120.3(2) no
C10 C11 C12 120.2(2) no
C7 C12 C11 118.8(2) no
S1 C3 H3A 110.00 no
S1 C3 H3B 110.00 no
C2 C3 H3A 110.00 no
C2 C3 H3B 110.00 no
H3A C3 H3B 109.00 no
C7 C8 H8 121.00 no
C9 C8 H8 121.00 no
C8 C9 H9 120.00 no
C10 C9 H9 120.00 no
C9 C10 H10 120.00 no
C11 C10 H10 120.00 no
C10 C11 H11 120.00 no
C12 C11 H11 120.00 no
C7 C12 H12 121.00 no
C11 C12 H12 121.00 no

loop_
_geom_bond_atom_site_label_1
_geom_bond_atom_site_label_2
_geom_bond_distance
_geom_bond_publ_flag
S1 C1 1.742(3) no
S1 C3 1.806(2) no
O1 C2 1.207(3) no
N1 C1 1.372(3) no
N1 C2 1.398(3) no
N1 C7 1.445(3) no
N2 C5 1.148(3) no
N3 C6 1.150(3) no
C1 C4 1.372(3) no
C2 C3 1.503(3) no
C4 C5 1.431(3) no
C4 C6 1.430(3) no
C7 C8 1.382(3) no
C7 C12 1.385(3) no
C8 C9 1.392(3) no
C9 C10 1.392(3) no
C10 C11 1.386(4) no
C11 C12 1.383(3) no
C3 H3A 0.9900 no
C3 H3B 0.9900 no
C8 H8 0.9500 no
C9 H9 0.9500 no
C10 H10 0.9500 no
C11 H11 0.9500 no
C12 H12 0.9500 no

loop_
_geom_hbond_atom_site_label_D
_geom_hbond_atom_site_label_H
_geom_hbond_atom_site_label_A
_geom_hbond_site_symmetry_A
_geom_hbond_distance_DH
_geom_hbond_distance_HA
_geom_hbond_distance_DA
_geom_hbond_angle_DHA
_geom_hbond_publ_flag
C10 H10 N3 4_564 0.95 2.58 3.479(4) 157 yes
C8 H8 Cg2 2_565 0.95 2.96 3.610(3) 127 yes

loop_
_geom_torsion_atom_site_label_1
_geom_torsion_atom_site_label_2
_geom_torsion_atom_site_label_3
_geom_torsion_atom_site_label_4
_geom_torsion
_geom_torsion_publ_flag
C3 S1 C1 N1 4.42(14) no
C3 S1 C1 C4 -175.95(16) no
C1 S1 C3 C2 -4.78(14) no
C7 N1 C1 S1 179.56(14) no
C2 N1 C1 C4 177.70(18) no
C7 N1 C1 C4 0.0(3) no
C7 N1 C2 C3 176.70(16) no
C1 N1 C2 O1 179.35(18) no
C7 N1 C2 O1 -2.8(3) no
C2 N1 C1 S1 -2.7(2) no
C2 N1 C7 C12 94.9(2) no
C1 N1 C7 C8 94.5(2) no
C1 N1 C2 C3 -1.1(2) no
C1 N1 C7 C12 -87.5(2) no
C2 N1 C7 C8 -83.2(2) no
N1 C1 C4 C5 -0.5(3) no
S1 C1 C4 C6 -2.2(3) no
S1 C1 C4 C5 179.94(15) no
N1 C1 C4 C6 177.33(18) no
N1 C2 C3 S1 4.19(19) no
O1 C2 C3 S1 -176.30(17) no
N1 C7 C8 C9 179.13(17) no
C12 C7 C8 C9 1.1(3) no
N1 C7 C12 C11 -178.78(18) no
C8 C7 C12 C11 -0.8(3) no
C7 C8 C9 C10 -0.9(3) no
C8 C9 C10 C11 0.3(3) no
C9 C10 C11 C12 0.1(3) no
C10 C11 C12 C7 0.2(3) no
